data_7208354
loop_
_publ_author_name
'Jarvis, A. G.'
'Sparkes, H. A.'
'Tallentire, S. E.'
'Hatcher, L. E.'
'Warren, M. R.'
'Raithby, P. R.'
'Allan, D. R.'
'Whitwood, A. C.'
'Cockett, M. C. R.'
'Duckett, S. B.'
'Clark, J. L.'
'Fairlamb, I. J. S.'

_publ_section_title
;
 Photochemical-mediated solid-state [2+2]-cycloaddition reactions of an
 unsymmetrical dibenzylidene acetone (monothiophos-dba)
;
_journal_issue 17
_journal_name_full CrystEngComm
_journal_page_first 5564
_journal_paper_doi 10.1039/c2ce25480h
_journal_volume 14
_journal_year 2012
_chemical_formula_moiety 'C29 H23 O P S'
_chemical_formula_sum 'C29 H23 O P S'
_chemical_formula_weight 450.5
_chemical_name_systematic
;
?
;
_space_group_crystal_system monoclinic
_space_group_IT_number 14
_space_group_name_Hall '-P 2yn'
_space_group_name_H-M_alt 'P 1 21/n 1'
_symmetry_space_group_name_Hall '-P 2yn'
_symmetry_space_group_name_H-M 'P 1 21/n 1'
_atom_sites_solution_hydrogens geom
_atom_sites_solution_primary direct
_atom_sites_solution_secondary difmap
_audit_creation_method 'WinGX routine CIF_UPDATE'
_cell_angle_alpha 90.00
_cell_angle_beta 101.853(9)
_cell_angle_gamma 90.00
_cell_formula_units_Z 4
_cell_length_a 9.4598(10)
_cell_length_b 16.9974(14)
_cell_length_c 14.5643(13)
_cell_measurement_reflns_used 4090
_cell_measurement_temperature 110.0
_cell_measurement_theta_max 24.9727
_cell_measurement_theta_min 3.0932
_cell_volume 2291.9(4)
_computing_cell_refinement
;
CrysAlisPro, Oxford Diffraction Ltd.,
Version 1.171.34.40 (release 27-08-2010 CrysAlis171 .NET)
(compiled Aug 27 2010,11:50:40)
;
_computing_data_collection
;
CrysAlisPro, Oxford Diffraction Ltd.,
Version 1.171.34.40 (release 27-08-2010 CrysAlis171 .NET)
(compiled Aug 27 2010,11:50:40)
;
_computing_data_reduction
;
CrysAlisPro, Oxford Diffraction Ltd.,
Version 1.171.34.40 (release 27-08-2010 CrysAlis171 .NET)
(compiled Aug 27 2010,11:50:40)
;
_computing_molecular_graphics
;
O. V. Dolomanov, L. J. Bourhis, R. J. Gildea, J. A. K. Howard and H. Puschmann,
OLEX2: a complete structure solution, refinement and analysis program.
J. Appl. Cryst. (2009). 42, 339-341.
;
_computing_publication_material
;
O. V. Dolomanov, L. J. Bourhis, R. J. Gildea, J. A. K. Howard and H. Puschmann,
OLEX2: a complete structure solution, refinement and analysis program.
J. Appl. Cryst. (2009). 42, 339-341.
;
_computing_structure_refinement 'SHELXL-97 (Sheldrick, 1997)'
_computing_structure_solution 'A short history of SHELX (Sheldrick, 2007)/Bruker'
_diffrn_ambient_temperature 110.0
_diffrn_detector_area_resol_mean 16.1450
_diffrn_measured_fraction_theta_full 0.989
_diffrn_measured_fraction_theta_max 0.989
_diffrn_measurement_details
;
1 omega -54.00 39.00 1.0000 8.0000
omega____ theta____ kappa____ phi______ frames
- 16.2440 -37.0000 -150.0000 93

2 omega -7.00 82.00 1.0000 8.0000
omega____ theta____ kappa____ phi______ frames
- 16.2440 77.0000 -30.0000 89
;
_diffrn_measurement_device_type 'SuperNova, Single source at offset), Eos'
_diffrn_measurement_method '\w scans'
_diffrn_orient_matrix_UB_11 0.0586888000
_diffrn_orient_matrix_UB_12 -0.0247995000
_diffrn_orient_matrix_UB_13 -0.0037697000
_diffrn_orient_matrix_UB_21 -0.0322822000
_diffrn_orient_matrix_UB_22 -0.0077496000
_diffrn_orient_matrix_UB_23 -0.0476419000
_diffrn_orient_matrix_UB_31 0.0369876000
_diffrn_orient_matrix_UB_32 0.0326706000
_diffrn_orient_matrix_UB_33 -0.0141465000
_diffrn_radiation_monochromator mirror
_diffrn_radiation_type 'Mo K\a'
_diffrn_radiation_wavelength 0.7107
_diffrn_reflns_av_R_equivalents 0.0225
_diffrn_reflns_av_unetI/netI 0.0418
_diffrn_reflns_limit_h_max 8
_diffrn_reflns_limit_h_min -11
_diffrn_reflns_limit_k_max 20
_diffrn_reflns_limit_k_min -17
_diffrn_reflns_limit_l_max 17
_diffrn_reflns_limit_l_min -12
_diffrn_reflns_number 7539
_diffrn_reflns_theta_full 25.03
_diffrn_reflns_theta_max 25.03
_diffrn_reflns_theta_min 3.10
_diffrn_source 'SuperNova (Mo) X-ray Source'
_exptl_absorpt_coefficient_mu 0.231
_exptl_absorpt_correction_T_max 1.00000
_exptl_absorpt_correction_T_min 0.98417
_exptl_absorpt_correction_type multi-scan
_exptl_absorpt_process_details
;
CrysAlisPro, Oxford Diffraction Ltd.,
Version 1.171.34.40 (release 27-08-2010 CrysAlis171 .NET)
(compiled Aug 27 2010,11:50:40)
Empirical absorption correction using spherical harmonics,
implemented in SCALE3 ABSPACK scaling algorithm.
;
_exptl_crystal_colour yellow
_exptl_crystal_density_diffrn 1.306
_exptl_crystal_density_method 'not measured'
_exptl_crystal_description block
_exptl_crystal_F_000 944
_exptl_crystal_size_max 0.10
_exptl_crystal_size_mid 0.09
_exptl_crystal_size_min 0.08
_refine_diff_density_max 0.335
_refine_diff_density_min -0.330
_refine_diff_density_rms 0.048
_refine_ls_extinction_method none
_refine_ls_goodness_of_fit_ref 1.046
_refine_ls_hydrogen_treatment constr
_refine_ls_matrix_type full
_refine_ls_number_parameters 289
_refine_ls_number_reflns 4017
_refine_ls_number_restraints 0
_refine_ls_restrained_S_all 1.046
_refine_ls_R_factor_all 0.0465
_refine_ls_R_factor_gt 0.0379
_refine_ls_shift/su_max 0.001
_refine_ls_shift/su_mean 0.000
_refine_ls_structure_factor_coef Fsqd
_refine_ls_weighting_details 'calc w=1/[\s^2^(Fo^2^)+(0.0302P)^2^+1.1477P] where P=(Fo^2^+2Fc^2^)/3'
_refine_ls_weighting_scheme calc
_refine_ls_wR_factor_gt 0.0826
_refine_ls_wR_factor_ref 0.0887
_reflns_number_gt 3423
_reflns_number_total 4017
_reflns_threshold_expression >2sigma(I)
_cod_data_source_file c2ce25480h.txt
_cod_data_source_block ijf1027
_cod_depositor_comments
;
The following automatic conversions were performed:
'__chemical_name_systematic' tag replaced with
'_chemical_name_systematic'.

Automatic conversion script
Id: cif_correct_tags 1440 2010-10-19 06:21:57Z saulius 
;
_cod_database_code 7208354
_reflns_odcompleteness_completeness 98.28
_reflns_odcompleteness_iscentric 1
_reflns_odcompleteness_theta 25.01

loop_
_space_group_symop_id
_space_group_symop_operation_xyz
1 'x, y, z'
2 '-x+1/2, y+1/2, -z+1/2'
3 '-x, -y, -z'
4 'x-1/2, -y-1/2, z-1/2'

loop_
_atom_site_label
_atom_site_type_symbol
_atom_site_fract_x
_atom_site_fract_y
_atom_site_fract_z
_atom_site_U_iso_or_equiv
_atom_site_adp_type
_atom_site_occupancy
_atom_site_symmetry_multiplicity
_atom_site_calc_flag
_atom_site_refinement_flags
C1 C 1.10914(19) 0.12327(11) 0.84690(13) 0.0161(4) Uani 1 1 d .
C2 C 1.2510(2) 0.14194(11) 0.84295(13) 0.0196(4) Uani 1 1 d .
H2 H 1.2777 0.1448 0.7850 0.024 Uiso 1 1 calc R
C3 C 1.3533(2) 0.15632(12) 0.92434(14) 0.0230(5) Uani 1 1 d .
H3 H 1.4477 0.1689 0.9208 0.028 Uiso 1 1 calc R
C4 C 1.3145(2) 0.15186(12) 1.01021(14) 0.0232(5) Uani 1 1 d .
H4 H 1.3824 0.1620 1.0648 0.028 Uiso 1 1 calc R
C5 C 1.1751(2) 0.13245(12) 1.01539(14) 0.0222(5) Uani 1 1 d .
H5 H 1.1507 0.1290 1.0739 0.027 Uiso 1 1 calc R
C6 C 1.0689(2) 0.11780(11) 0.93479(13) 0.0175(4) Uani 1 1 d .
C7 C 0.9217(2) 0.09637(11) 0.94293(13) 0.0185(4) Uani 1 1 d .
H7 H 0.8537 0.0931 0.8870 0.022 Uiso 1 1 calc R
C8 C 0.8741(2) 0.08118(12) 1.02020(14) 0.0210(4) Uani 1 1 d .
H8 H 0.9366 0.0841 1.0784 0.025 Uiso 1 1 calc R
C9 C 0.7206(2) 0.05952(11) 1.01393(13) 0.0193(4) Uani 1 1 d .
C10 C 0.6609(2) 0.05540(11) 1.09990(13) 0.0202(4) Uani 1 1 d .
H10 H 0.5741 0.0289 1.0968 0.024 Uiso 1 1 calc R
C11 C 0.7242(2) 0.08736(12) 1.18171(13) 0.0202(4) Uani 1 1 d .
H11 H 0.8140 0.1104 1.1839 0.024 Uiso 1 1 calc R
C12 C 0.6690(2) 0.09044(12) 1.26850(13) 0.0192(4) Uani 1 1 d .
C13 C 0.7473(2) 0.13197(12) 1.34504(14) 0.0250(5) Uani 1 1 d .
H13 H 0.8328 0.1567 1.3394 0.030 Uiso 1 1 calc R
C14 C 0.7011(2) 0.13723(13) 1.42889(14) 0.0276(5) Uani 1 1 d .
H14 H 0.7548 0.1653 1.4789 0.033 Uiso 1 1 calc R
C15 C 0.5744(2) 0.10046(13) 1.43774(14) 0.0268(5) Uani 1 1 d .
H15 H 0.5426 0.1034 1.4940 0.032 Uiso 1 1 calc R
C16 C 0.4947(2) 0.05911(12) 1.36253(14) 0.0249(5) Uani 1 1 d .
H16 H 0.4092 0.0346 1.3687 0.030 Uiso 1 1 calc R
C17 C 0.5405(2) 0.05378(12) 1.27848(14) 0.0226(5) Uani 1 1 d .
H17 H 0.4860 0.0258 1.2286 0.027 Uiso 1 1 calc R
C18 C 0.83276(19) 0.16858(11) 0.73216(12) 0.0159(4) Uani 1 1 d .
C19 C 0.8549(2) 0.24585(12) 0.76371(12) 0.0192(4) Uani 1 1 d .
H19 H 0.9479 0.2637 0.7885 0.023 Uiso 1 1 calc R
C20 C 0.7385(2) 0.29596(12) 0.75814(13) 0.0242(5) Uani 1 1 d .
H20 H 0.7533 0.3479 0.7780 0.029 Uiso 1 1 calc R
C21 C 0.5997(2) 0.26902(13) 0.72296(14) 0.0286(5) Uani 1 1 d .
H21 H 0.5215 0.3027 0.7204 0.034 Uiso 1 1 calc R
C22 C 0.5769(2) 0.19266(14) 0.69183(15) 0.0306(5) Uani 1 1 d .
H22 H 0.4836 0.1749 0.6678 0.037 Uiso 1 1 calc R
C23 C 0.6931(2) 0.14258(13) 0.69641(13) 0.0239(5) Uani 1 1 d .
H23 H 0.6778 0.0910 0.6754 0.029 Uiso 1 1 calc R
C24 C 1.07039(19) 0.12585(11) 0.64397(12) 0.0172(4) Uani 1 1 d .
C25 C 1.1108(2) 0.06678(13) 0.58902(13) 0.0239(5) Uani 1 1 d .
H25 H 1.0900 0.0146 0.6002 0.029 Uiso 1 1 calc R
C26 C 1.1819(2) 0.08481(14) 0.51777(14) 0.0299(5) Uani 1 1 d .
H26 H 1.2088 0.0448 0.4812 0.036 Uiso 1 1 calc R
C27 C 1.2131(2) 0.16218(14) 0.50084(14) 0.0282(5) Uani 1 1 d .
H27 H 1.2609 0.1743 0.4529 0.034 Uiso 1 1 calc R
C28 C 1.1734(2) 0.22161(13) 0.55496(14) 0.0262(5) Uani 1 1 d .
H28 H 1.1946 0.2737 0.5434 0.031 Uiso 1 1 calc R
C29 C 1.1022(2) 0.20392(12) 0.62643(13) 0.0225(5) Uani 1 1 d .
H29 H 1.0756 0.2441 0.6628 0.027 Uiso 1 1 calc R
O1 O 0.64285(14) 0.04570(9) 0.93753(9) 0.0263(3) Uani 1 1 d .
P1 P 0.98139(5) 0.09946(3) 0.73890(3) 0.01550(13) Uani 1 1 d .
S1 S 0.91673(5) -0.01016(3) 0.73171(3) 0.02135(14) Uani 1 1 d .

loop_
_atom_site_aniso_label
_atom_site_aniso_U_11
_atom_site_aniso_U_22
_atom_site_aniso_U_33
_atom_site_aniso_U_23
_atom_site_aniso_U_13
_atom_site_aniso_U_12
C1 0.0152(10) 0.0111(10) 0.0211(10) 0.0003(8) 0.0015(7) 0.0004(8)
C2 0.0173(10) 0.0192(11) 0.0230(10) 0.0003(9) 0.0060(8) 0.0019(8)
C3 0.0129(10) 0.0235(11) 0.0312(11) 0.0005(9) 0.0008(8) -0.0010(8)
C4 0.0181(10) 0.0244(11) 0.0234(11) -0.0025(9) -0.0043(8) -0.0008(9)
C5 0.0210(11) 0.0249(12) 0.0199(10) -0.0007(9) 0.0027(8) -0.0007(9)
C6 0.0167(10) 0.0150(10) 0.0199(10) -0.0010(8) 0.0021(8) 0.0009(8)
C7 0.0167(10) 0.0199(11) 0.0176(10) -0.0001(9) 0.0003(8) 0.0018(8)
C8 0.0192(10) 0.0225(11) 0.0205(10) -0.0010(9) 0.0020(8) -0.0003(9)
C9 0.0209(10) 0.0143(10) 0.0219(11) 0.0000(9) 0.0023(8) 0.0016(8)
C10 0.0156(10) 0.0186(11) 0.0266(11) 0.0019(9) 0.0048(8) -0.0007(8)
C11 0.0162(10) 0.0173(10) 0.0271(11) 0.0015(9) 0.0046(8) -0.0016(8)
C12 0.0181(10) 0.0172(11) 0.0224(10) 0.0017(9) 0.0045(8) 0.0031(8)
C13 0.0211(11) 0.0244(12) 0.0294(12) -0.0020(10) 0.0051(9) -0.0050(9)
C14 0.0293(12) 0.0273(12) 0.0253(11) -0.0058(10) 0.0037(9) -0.0032(10)
C15 0.0324(12) 0.0272(12) 0.0231(11) 0.0003(10) 0.0106(9) 0.0016(10)
C16 0.0232(11) 0.0230(12) 0.0309(11) 0.0017(10) 0.0113(9) -0.0018(9)
C17 0.0217(10) 0.0201(11) 0.0248(11) -0.0010(9) 0.0022(8) -0.0009(9)
C18 0.0171(10) 0.0185(11) 0.0121(9) 0.0016(8) 0.0033(7) 0.0028(8)
C19 0.0189(10) 0.0221(11) 0.0164(10) 0.0004(9) 0.0033(8) 0.0024(8)
C20 0.0317(12) 0.0202(11) 0.0215(10) 0.0007(9) 0.0075(9) 0.0073(9)
C21 0.0246(11) 0.0342(13) 0.0273(11) 0.0052(10) 0.0062(9) 0.0149(10)
C22 0.0158(10) 0.0408(14) 0.0329(12) 0.0017(11) 0.0000(9) 0.0034(10)
C23 0.0211(11) 0.0251(12) 0.0239(11) -0.0027(9) 0.0011(8) -0.0011(9)
C24 0.0158(10) 0.0192(11) 0.0158(9) -0.0001(8) 0.0014(7) 0.0026(8)
C25 0.0243(11) 0.0228(12) 0.0245(11) -0.0036(9) 0.0048(8) 0.0002(9)
C26 0.0341(13) 0.0331(13) 0.0247(11) -0.0077(10) 0.0114(9) 0.0021(10)
C27 0.0270(11) 0.0397(14) 0.0198(11) 0.0015(10) 0.0096(9) 0.0018(10)
C28 0.0253(11) 0.0261(12) 0.0280(11) 0.0054(10) 0.0076(9) 0.0021(9)
C29 0.0244(11) 0.0220(11) 0.0229(11) -0.0010(9) 0.0090(8) 0.0035(9)
O1 0.0214(8) 0.0337(9) 0.0230(8) -0.0015(7) 0.0025(6) -0.0045(7)
P1 0.0144(2) 0.0149(3) 0.0167(3) -0.0009(2) 0.00203(19) 0.0001(2)
S1 0.0214(3) 0.0157(3) 0.0256(3) -0.0011(2) 0.0018(2) -0.0026(2)

loop_
_atom_type_symbol
_atom_type_description
_atom_type_scat_dispersion_real
_atom_type_scat_dispersion_imag
_atom_type_scat_source
C C 0.0033 0.0016 'International Tables Vol C Tables 4.2.6.8 and 6.1.1.4'
H H 0.0000 0.0000 'International Tables Vol C Tables 4.2.6.8 and 6.1.1.4'
O O 0.0106 0.0060 'International Tables Vol C Tables 4.2.6.8 and 6.1.1.4'
P P 0.1023 0.0942 'International Tables Vol C Tables 4.2.6.8 and 6.1.1.4'
S S 0.1246 0.1234 'International Tables Vol C Tables 4.2.6.8 and 6.1.1.4'

loop_
_geom_angle_atom_site_label_1
_geom_angle_atom_site_label_2
_geom_angle_atom_site_label_3
_geom_angle
C2 C1 C6 119.64(16)
C2 C1 P1 119.30(14)
C6 C1 P1 120.92(14)
C1 C2 H2 119.6
C3 C2 C1 120.90(18)
C3 C2 H2 119.6
C2 C3 H3 120.1
C4 C3 C2 119.76(18)
C4 C3 H3 120.1
C3 C4 H4 120.0
C5 C4 C3 120.06(18)
C5 C4 H4 120.0
C4 C5 H5 119.1
C4 C5 C6 121.77(18)
C6 C5 H5 119.1
C1 C6 C7 121.79(16)
C5 C6 C1 117.87(17)
C5 C6 C7 120.33(17)
C6 C7 H7 116.1
C8 C7 C6 127.78(17)
C8 C7 H7 116.1
C7 C8 H8 120.1
C7 C8 C9 119.81(17)
C9 C8 H8 120.1
C10 C9 C8 119.96(16)
O1 C9 C8 120.11(17)
O1 C9 C10 119.92(18)
C9 C10 H10 118.0
C11 C10 C9 123.94(18)
C11 C10 H10 118.0
C10 C11 H11 116.2
C10 C11 C12 127.67(18)
C12 C11 H11 116.2
C13 C12 C11 118.80(18)
C13 C12 C17 118.16(18)
C17 C12 C11 123.03(18)
C12 C13 H13 119.2
C14 C13 C12 121.69(19)
C14 C13 H13 119.2
C13 C14 H14 120.3
C15 C14 C13 119.44(19)
C15 C14 H14 120.3
C14 C15 H15 120.1
C14 C15 C16 119.81(19)
C16 C15 H15 120.1
C15 C16 H16 119.5
C17 C16 C15 120.93(19)
C17 C16 H16 119.5
C12 C17 H17 120.0
C16 C17 C12 119.97(19)
C16 C17 H17 120.0
C19 C18 P1 121.91(14)
C23 C18 C19 119.40(18)
C23 C18 P1 118.67(15)
C18 C19 H19 120.1
C20 C19 C18 119.84(18)
C20 C19 H19 120.1
C19 C20 H20 119.9
C19 C20 C21 120.1(2)
C21 C20 H20 119.9
C20 C21 H21 119.8
C22 C21 C20 120.38(19)
C22 C21 H21 119.8
C21 C22 H22 120.2
C21 C22 C23 119.7(2)
C23 C22 H22 120.2
C18 C23 H23 119.7
C22 C23 C18 120.6(2)
C22 C23 H23 119.7
C25 C24 C29 119.16(18)
C25 C24 P1 119.13(15)
C29 C24 P1 121.69(14)
C24 C25 H25 119.7
C26 C25 C24 120.5(2)
C26 C25 H25 119.7
C25 C26 H26 120.0
C27 C26 C25 120.0(2)
C27 C26 H26 120.0
C26 C27 H27 119.9
C28 C27 C26 120.14(19)
C28 C27 H27 119.9
C27 C28 H28 119.9
C27 C28 C29 120.1(2)
C29 C28 H28 119.9
C24 C29 H29 120.0
C28 C29 C24 120.06(19)
C28 C29 H29 120.0
C1 P1 S1 113.72(6)
C18 P1 C1 105.75(8)
C18 P1 S1 112.47(7)
C24 P1 C1 105.87(8)
C24 P1 C18 105.87(8)
C24 P1 S1 112.52(7)

loop_
_geom_bond_atom_site_label_1
_geom_bond_atom_site_label_2
_geom_bond_distance
C1 C2 1.392(3)
C1 C6 1.411(3)
C1 P1 1.8214(18)
C2 H2 0.9300
C2 C3 1.389(3)
C3 H3 0.9300
C3 C4 1.376(3)
C4 H4 0.9300
C4 C5 1.376(3)
C5 H5 0.9300
C5 C6 1.402(3)
C6 C7 1.468(3)
C7 H7 0.9300
C7 C8 1.321(3)
C8 H8 0.9300
C8 C9 1.482(3)
C9 C10 1.477(3)
C9 O1 1.224(2)
C10 H10 0.9300
C10 C11 1.334(3)
C11 H11 0.9300
C11 C12 1.465(3)
C12 C13 1.397(3)
C12 C17 1.399(3)
C13 H13 0.9300
C13 C14 1.382(3)
C14 H14 0.9300
C14 C15 1.381(3)
C15 H15 0.9300
C15 C16 1.387(3)
C16 H16 0.9300
C16 C17 1.383(3)
C17 H17 0.9300
C18 C19 1.393(3)
C18 C23 1.389(3)
C18 P1 1.8194(19)
C19 H19 0.9300
C19 C20 1.382(3)
C20 H20 0.9300
C20 C21 1.385(3)
C21 H21 0.9300
C21 C22 1.377(3)
C22 H22 0.9300
C22 C23 1.382(3)
C23 H23 0.9300
C24 C25 1.386(3)
C24 C29 1.396(3)
C24 P1 1.8164(19)
C25 H25 0.9300
C25 C26 1.382(3)
C26 H26 0.9300
C26 C27 1.381(3)
C27 H27 0.9300
C27 C28 1.380(3)
C28 H28 0.9300
C28 C29 1.384(3)
C29 H29 0.9300
P1 S1 1.9573(7)

loop_
_geom_torsion_atom_site_label_1
_geom_torsion_atom_site_label_2
_geom_torsion_atom_site_label_3
_geom_torsion_atom_site_label_4
_geom_torsion
C1 C2 C3 C4 0.2(3)
C1 C6 C7 C8 172.2(2)
C2 C1 C6 C5 0.7(3)
C2 C1 C6 C7 -178.44(18)
C2 C1 P1 C18 -123.14(16)
C2 C1 P1 C24 -11.09(18)
C2 C1 P1 S1 112.95(15)
C2 C3 C4 C5 0.6(3)
C3 C4 C5 C6 -0.9(3)
C4 C5 C6 C1 0.2(3)
C4 C5 C6 C7 179.31(19)
C5 C6 C7 C8 -6.8(3)
C6 C1 C2 C3 -0.9(3)
C6 C1 P1 C18 61.23(17)
C6 C1 P1 C24 173.28(15)
C6 C1 P1 S1 -62.68(17)
C6 C7 C8 C9 -179.30(19)
C7 C8 C9 C10 -169.85(19)
C7 C8 C9 O1 9.5(3)
C8 C9 C10 C11 16.5(3)
C9 C10 C11 C12 175.88(19)
C10 C11 C12 C13 -175.3(2)
C10 C11 C12 C17 4.5(3)
C11 C12 C13 C14 179.92(19)
C11 C12 C17 C16 -179.98(19)
C12 C13 C14 C15 0.1(3)
C13 C12 C17 C16 -0.2(3)
C13 C14 C15 C16 -0.3(3)
C14 C15 C16 C17 0.3(3)
C15 C16 C17 C12 0.0(3)
C17 C12 C13 C14 0.1(3)
C18 C19 C20 C21 1.2(3)
C19 C18 C23 C22 0.1(3)
C19 C18 P1 C1 35.38(17)
C19 C18 P1 C24 -76.67(16)
C19 C18 P1 S1 160.07(13)
C19 C20 C21 C22 -1.1(3)
C20 C21 C22 C23 0.5(3)
C21 C22 C23 C18 0.0(3)
C23 C18 C19 C20 -0.8(3)
C23 C18 P1 C1 -143.13(15)
C23 C18 P1 C24 104.82(16)
C23 C18 P1 S1 -18.44(16)
C24 C25 C26 C27 0.0(3)
C25 C24 C29 C28 0.0(3)
C25 C24 P1 C1 111.92(16)
C25 C24 P1 C18 -136.11(15)
C25 C24 P1 S1 -12.88(17)
C25 C26 C27 C28 0.0(3)
C26 C27 C28 C29 0.0(3)
C27 C28 C29 C24 0.0(3)
C29 C24 C25 C26 0.1(3)
C29 C24 P1 C1 -66.48(17)
C29 C24 P1 C18 45.49(17)
C29 C24 P1 S1 168.73(14)
O1 C9 C10 C11 -162.9(2)
P1 C1 C2 C3 -176.56(15)
P1 C1 C6 C5 176.27(15)
P1 C1 C6 C7 -2.8(3)
P1 C18 C19 C20 -179.25(14)
P1 C18 C23 C22 178.66(15)
P1 C24 C25 C26 -178.38(15)
P1 C24 C29 C28 178.36(15)
